data_4065949
loop_
_publ_author_name
'Wang, Xi-Ying'
'Li, Yan'
'Ma, Qing'
'Zhang, Qian-Feng'

_publ_section_title
;
 Ruthenium Complexes with Dithiophosphonates [Ar(RO)PS2]&#x2212;and
 [Fc(RO)PS2]&#x2212;(Ar =p-CH3OC6H4, Fc = Fe(\h5-C5H4)(\h5-C5H5))
;
_journal_issue 12
_journal_name_full Organometallics
_journal_page_first 2752
_journal_paper_doi 10.1021/om100209k
_journal_volume 29
_journal_year 2010
_chemical_formula_sum 'C41 H39 Fe2 O3 P3 Ru S4'
_chemical_formula_weight 1013.64
_chemical_name_systematic
; 
 ? 
;
_space_group_IT_number 14
_symmetry_cell_setting monoclinic
_symmetry_space_group_name_Hall '-P 2ybc'
_symmetry_space_group_name_H-M 'P 1 21/c 1'
_atom_sites_solution_hydrogens geom
_atom_sites_solution_primary direct
_atom_sites_solution_secondary difmap
_audit_creation_method SHELXL-97
_cell_angle_alpha 90.00
_cell_angle_beta 95.3000(10)
_cell_angle_gamma 90.00
_cell_formula_units_Z 4
_cell_length_a 12.7476(2)
_cell_length_b 21.9329(4)
_cell_length_c 14.8253(3)
_cell_measurement_reflns_used 4442
_cell_measurement_temperature 296(2)
_cell_measurement_theta_max 23.02
_cell_measurement_theta_min 2.22
_cell_volume 4127.31(13)
_computing_cell_refinement 'Bruker SMART'
_computing_data_collection 'Bruker SMART'
_computing_data_reduction 'Bruker SAINT'
_computing_molecular_graphics 'Bruker SHELXTL'
_computing_publication_material 'Bruker SHELXTL'
_computing_structure_refinement 'SHELXL-97 (Sheldrick, 1997)'
_computing_structure_solution 'SHELXS-97 (Sheldrick, 1990)'
_diffrn_ambient_temperature 296(2)
_diffrn_measured_fraction_theta_full 0.998
_diffrn_measured_fraction_theta_max 0.998
_diffrn_measurement_device_type 'CCD area detector'
_diffrn_measurement_method 'phi and omega scans'
_diffrn_radiation_monochromator graphite
_diffrn_radiation_source 'fine-focus sealed tube'
_diffrn_radiation_type MoK\a
_diffrn_radiation_wavelength 0.71073
_diffrn_reflns_av_R_equivalents 0.0732
_diffrn_reflns_av_sigmaI/netI 0.0690
_diffrn_reflns_limit_h_max 16
_diffrn_reflns_limit_h_min -16
_diffrn_reflns_limit_k_max 28
_diffrn_reflns_limit_k_min -24
_diffrn_reflns_limit_l_max 19
_diffrn_reflns_limit_l_min -19
_diffrn_reflns_number 41800
_diffrn_reflns_theta_full 27.57
_diffrn_reflns_theta_max 27.57
_diffrn_reflns_theta_min 1.60
_exptl_absorpt_coefficient_mu 1.412
_exptl_absorpt_correction_T_max 0.8954
_exptl_absorpt_correction_T_min 0.7851
_exptl_absorpt_correction_type multi-scan
_exptl_absorpt_process_details sadabs
_exptl_crystal_colour orange
_exptl_crystal_density_diffrn 1.631
_exptl_crystal_density_meas 0
_exptl_crystal_density_method 'not measured'
_exptl_crystal_description block
_exptl_crystal_F_000 2056
_exptl_crystal_size_max 0.18
_exptl_crystal_size_mid 0.13
_exptl_crystal_size_min 0.08
_refine_diff_density_max 0.518
_refine_diff_density_min -0.437
_refine_diff_density_rms 0.092
_refine_ls_extinction_method none
_refine_ls_goodness_of_fit_ref 1.004
_refine_ls_hydrogen_treatment constr
_refine_ls_matrix_type full
_refine_ls_number_parameters 489
_refine_ls_number_reflns 9521
_refine_ls_number_restraints 0
_refine_ls_restrained_S_all 1.004
_refine_ls_R_factor_all 0.0680
_refine_ls_R_factor_gt 0.0445
_refine_ls_shift/su_max 0.001
_refine_ls_shift/su_mean 0.000
_refine_ls_structure_factor_coef Fsqd
_refine_ls_weighting_details 'calc w=1/[\s^2^(Fo^2^)+(0.0424P)^2^+0.0000P] where P=(Fo^2^+2Fc^2^)/3'
_refine_ls_weighting_scheme calc
_refine_ls_wR_factor_gt 0.0868
_refine_ls_wR_factor_ref 0.1025
_reflns_number_gt 6105
_reflns_number_total 9521
_reflns_threshold_expression >2sigma(I)
_cod_data_source_file om100209k_si_001.cif
_cod_data_source_block Cpd6_P21c
_cod_depositor_comments
;
The following automatic conversions were performed:

'_symmetry_cell_setting' value 'Monoclinic' changed to 'monoclinic'
according to /home/saulius/struct/CIF-dictionaries/cif_core.dic
dictionary named 'cif_core.dic' version 2.4.1 from 2010-06-29.

Automatic conversion script
Id: cif_fix_values 1715 2011-07-08 13:25:40Z adriana 
;
_cod_original_sg_symbol_H-M P2(1)/c
_cod_database_code 4065949

loop_
_symmetry_equiv_pos_as_xyz
'x, y, z'
'-x, y+1/2, -z+1/2'
'-x, -y, -z'
'x, -y-1/2, z-1/2'

loop_
_atom_site_label
_atom_site_type_symbol
_atom_site_fract_x
_atom_site_fract_y
_atom_site_fract_z
_atom_site_U_iso_or_equiv
_atom_site_adp_type
_atom_site_occupancy
_atom_site_symmetry_multiplicity
_atom_site_calc_flag
_atom_site_refinement_flags
Ru1 Ru 0.30941(2) 0.032622(14) 0.808358(19) 0.03100(9) Uani 1 1 d .
Fe1 Fe 0.19955(5) 0.17786(3) 1.12629(4) 0.04711(17) Uani 1 1 d .
Fe2 Fe 0.59552(5) 0.23451(3) 0.95953(4) 0.04768(17) Uani 1 1 d .
P1 P 0.16192(8) 0.07462(5) 0.95502(7) 0.0385(3) Uani 1 1 d .
P2 P 0.51207(8) 0.11276(5) 0.82909(6) 0.0353(2) Uani 1 1 d .
P3 P 0.19210(8) 0.00350(5) 0.68701(6) 0.0339(2) Uani 1 1 d .
S1 S 0.20318(9) -0.01057(5) 0.92240(7) 0.0462(3) Uani 1 1 d .
S2 S 0.21177(8) 0.12645(5) 0.85745(6) 0.0391(2) Uani 1 1 d .
S3 S 0.45454(8) 0.06320(5) 0.92540(6) 0.0382(2) Uani 1 1 d .
S4 S 0.41729(8) 0.09391(5) 0.71574(6) 0.0408(3) Uani 1 1 d .
O1 O 0.0396(2) 0.08078(14) 0.96673(18) 0.0528(8) Uani 1 1 d .
O2 O 0.6326(2) 0.09875(13) 0.81753(18) 0.0473(7) Uani 1 1 d .
O3 O 0.4411(3) -0.07521(15) 0.7728(2) 0.0645(9) Uani 1 1 d .
C1 C 0.2083(3) 0.09460(17) 1.0677(3) 0.0404(10) Uani 1 1 d .
C2 C 0.3110(4) 0.1155(2) 1.1001(3) 0.0525(12) Uani 1 1 d .
H2 H 0.3675 0.1217 1.0657 0.063 Uiso 1 1 calc R
C3 C 0.3107(4) 0.1250(2) 1.1955(3) 0.0642(14) Uani 1 1 d .
H3 H 0.3675 0.1385 1.2343 0.077 Uiso 1 1 calc R
C4 C 0.2107(5) 0.1108(2) 1.2208(3) 0.0648(14) Uani 1 1 d .
H4 H 0.1899 0.1134 1.2792 0.078 Uiso 1 1 calc R
C5 C 0.1476(4) 0.09210(19) 1.1445(3) 0.0554(12) Uani 1 1 d .
H5 H 0.0776 0.0800 1.1434 0.066 Uiso 1 1 calc R
C6 C 0.1420(8) 0.2396(3) 1.0326(4) 0.111(3) Uani 1 1 d .
H6 H 0.1261 0.2330 0.9709 0.134 Uiso 1 1 calc R
C7 C 0.2384(7) 0.2592(2) 1.0755(6) 0.095(2) Uani 1 1 d .
H7 H 0.2987 0.2672 1.0466 0.114 Uiso 1 1 calc R
C8 C 0.2301(6) 0.2650(2) 1.1662(5) 0.0884(19) Uani 1 1 d .
H8 H 0.2833 0.2777 1.2092 0.106 Uiso 1 1 calc R
C9 C 0.1291(6) 0.2485(2) 1.1832(4) 0.0831(18) Uani 1 1 d .
H9 H 0.1027 0.2485 1.2396 0.100 Uiso 1 1 calc R
C10 C 0.0735(5) 0.2318(3) 1.1013(6) 0.095(2) Uani 1 1 d .
H10 H 0.0043 0.2180 1.0935 0.114 Uiso 1 1 calc R
C11 C 0.5223(3) 0.19226(18) 0.8502(2) 0.0404(10) Uani 1 1 d .
C12 C 0.6024(4) 0.2320(2) 0.8232(3) 0.0560(12) Uani 1 1 d .
H12 H 0.6599 0.2207 0.7928 0.067 Uiso 1 1 calc R
C13 C 0.5787(5) 0.2915(2) 0.8510(3) 0.0732(16) Uani 1 1 d .
H13 H 0.6190 0.3261 0.8429 0.088 Uiso 1 1 calc R
C14 C 0.4856(5) 0.2900(2) 0.8921(4) 0.0772(17) Uani 1 1 d .
H14 H 0.4523 0.3235 0.9151 0.093 Uiso 1 1 calc R
C15 C 0.4492(4) 0.2282(2) 0.8934(3) 0.0602(13) Uani 1 1 d .
H15 H 0.3890 0.2143 0.9178 0.072 Uiso 1 1 calc R
C16 C 0.6587(7) 0.1706(3) 1.0472(4) 0.091(2) Uani 1 1 d .
H16 H 0.6520 0.1286 1.0392 0.109 Uiso 1 1 calc R
C17 C 0.7381(5) 0.2063(4) 1.0183(4) 0.097(2) Uani 1 1 d .
H17 H 0.7947 0.1930 0.9882 0.116 Uiso 1 1 calc R
C18 C 0.7174(6) 0.2664(3) 1.0426(4) 0.092(2) Uani 1 1 d .
H18 H 0.7584 0.3000 1.0306 0.110 Uiso 1 1 calc R
C19 C 0.6281(6) 0.2684(3) 1.0868(3) 0.093(2) Uani 1 1 d .
H19 H 0.5978 0.3028 1.1101 0.112 Uiso 1 1 calc R
C20 C 0.5906(5) 0.2077(3) 1.0901(3) 0.087(2) Uani 1 1 d .
H20 H 0.5308 0.1950 1.1164 0.105 Uiso 1 1 calc R
C21 C 0.3876(3) -0.0350(2) 0.7869(3) 0.0411(10) Uani 1 1 d .
C22 C -0.0389(4) 0.0705(3) 0.8941(3) 0.0754(16) Uani 1 1 d .
H22A H -0.0392 0.1037 0.8519 0.113 Uiso 1 1 calc R
H22B H -0.1066 0.0676 0.9172 0.113 Uiso 1 1 calc R
H22C H -0.0240 0.0331 0.8639 0.113 Uiso 1 1 calc R
C23 C 0.6656(4) 0.0361(2) 0.8121(4) 0.0694(15) Uani 1 1 d .
H23A H 0.6481 0.0145 0.8650 0.104 Uiso 1 1 calc R
H23B H 0.7404 0.0345 0.8086 0.104 Uiso 1 1 calc R
H23C H 0.6303 0.0175 0.7590 0.104 Uiso 1 1 calc R
C24 C 0.2492(3) 0.0172(2) 0.5796(2) 0.0406(10) Uani 1 1 d .
C25 C 0.2381(4) 0.0722(2) 0.5335(3) 0.0520(12) Uani 1 1 d .
H25 H 0.1924 0.1016 0.5526 0.062 Uiso 1 1 calc R
C26 C 0.2936(4) 0.0841(2) 0.4603(3) 0.0638(14) Uani 1 1 d .
H26 H 0.2847 0.1214 0.4305 0.077 Uiso 1 1 calc R
C27 C 0.3611(4) 0.0425(3) 0.4307(3) 0.0678(16) Uani 1 1 d .
H27 H 0.3987 0.0512 0.3814 0.081 Uiso 1 1 calc R
C28 C 0.3734(3) -0.0124(3) 0.4741(3) 0.0671(15) Uani 1 1 d .
H28 H 0.4182 -0.0415 0.4530 0.081 Uiso 1 1 calc R
C29 C 0.3197(3) -0.0251(2) 0.5493(3) 0.0524(12) Uani 1 1 d .
H29 H 0.3307 -0.0621 0.5795 0.063 Uiso 1 1 calc R
C30 C 0.1583(3) -0.07776(18) 0.6765(3) 0.0374(9) Uani 1 1 d .
C31 C 0.1076(3) -0.0997(2) 0.5949(3) 0.0495(11) Uani 1 1 d .
H31 H 0.0944 -0.0736 0.5457 0.059 Uiso 1 1 calc R
C32 C 0.0772(4) -0.1605(2) 0.5877(3) 0.0620(13) Uani 1 1 d .
H32 H 0.0433 -0.1749 0.5336 0.074 Uiso 1 1 calc R
C33 C 0.0968(4) -0.1996(2) 0.6599(3) 0.0641(14) Uani 1 1 d .
H33 H 0.0748 -0.2400 0.6551 0.077 Uiso 1 1 calc R
C34 C 0.1487(4) -0.1787(2) 0.7390(3) 0.0577(13) Uani 1 1 d .
H34 H 0.1638 -0.2055 0.7871 0.069 Uiso 1 1 calc R
C35 C 0.1790(3) -0.11843(19) 0.7481(3) 0.0450(10) Uani 1 1 d .
H35 H 0.2134 -0.1049 0.8024 0.054 Uiso 1 1 calc R
C36 C 0.0614(3) 0.03946(19) 0.6734(2) 0.0393(10) Uani 1 1 d .
C37 C -0.0304(3) 0.0051(2) 0.6702(3) 0.0485(11) Uani 1 1 d .
H37 H -0.0259 -0.0372 0.6738 0.058 Uiso 1 1 calc R
C38 C -0.1282(4) 0.0325(3) 0.6616(3) 0.0593(13) Uani 1 1 d .
H38 H -0.1887 0.0087 0.6591 0.071 Uiso 1 1 calc R
C39 C -0.1364(4) 0.0944(2) 0.6569(3) 0.0574(13) Uani 1 1 d .
H39 H -0.2024 0.1128 0.6511 0.069 Uiso 1 1 calc R
C40 C -0.0477(4) 0.1291(2) 0.6608(3) 0.0555(12) Uani 1 1 d .
H40 H -0.0534 0.1714 0.6576 0.067 Uiso 1 1 calc R
C41 C 0.0520(3) 0.1021(2) 0.6696(3) 0.0455(10) Uani 1 1 d .
H41 H 0.1120 0.1264 0.6729 0.055 Uiso 1 1 calc R

loop_
_atom_site_aniso_label
_atom_site_aniso_U_11
_atom_site_aniso_U_22
_atom_site_aniso_U_33
_atom_site_aniso_U_23
_atom_site_aniso_U_13
_atom_site_aniso_U_12
Ru1 0.03442(17) 0.02768(19) 0.03027(15) -0.00101(13) -0.00038(12) -0.00331(14)
Fe1 0.0594(4) 0.0351(4) 0.0464(3) -0.0056(3) 0.0028(3) 0.0060(3)
Fe2 0.0653(4) 0.0380(4) 0.0379(3) -0.0024(3) -0.0051(3) -0.0124(3)
P1 0.0421(6) 0.0368(7) 0.0365(5) -0.0032(4) 0.0028(5) -0.0033(5)
P2 0.0357(6) 0.0352(6) 0.0340(5) -0.0012(4) -0.0014(4) -0.0047(5)
P3 0.0348(5) 0.0338(6) 0.0323(5) -0.0008(4) -0.0014(4) -0.0064(5)
S1 0.0658(7) 0.0315(6) 0.0432(6) -0.0023(4) 0.0152(5) -0.0077(5)
S2 0.0441(6) 0.0332(6) 0.0395(5) 0.0020(4) 0.0013(4) 0.0005(5)
S3 0.0407(6) 0.0393(6) 0.0335(5) 0.0019(4) -0.0030(4) -0.0043(5)
S4 0.0460(6) 0.0445(7) 0.0308(5) 0.0006(4) -0.0017(4) -0.0115(5)
O1 0.0448(17) 0.067(2) 0.0466(16) -0.0061(15) 0.0045(14) -0.0019(15)
O2 0.0348(16) 0.047(2) 0.0601(18) -0.0051(14) 0.0028(13) -0.0042(14)
O3 0.056(2) 0.048(2) 0.087(2) -0.0159(18) -0.0036(17) 0.0128(17)
C1 0.051(3) 0.027(2) 0.043(2) -0.0041(17) 0.0025(19) 0.0038(19)
C2 0.060(3) 0.049(3) 0.047(2) -0.006(2) -0.006(2) 0.016(2)
C3 0.080(4) 0.059(3) 0.049(3) -0.014(2) -0.022(3) 0.017(3)
C4 0.100(4) 0.055(3) 0.038(2) 0.001(2) 0.001(3) 0.005(3)
C5 0.078(3) 0.042(3) 0.046(2) 0.002(2) 0.009(2) -0.006(2)
C6 0.213(9) 0.054(4) 0.064(4) 0.005(3) -0.003(5) 0.075(5)
C7 0.144(7) 0.035(4) 0.114(6) 0.013(3) 0.050(5) 0.010(4)
C8 0.107(5) 0.042(4) 0.115(6) -0.024(3) 0.005(4) -0.006(3)
C9 0.112(5) 0.053(4) 0.087(4) -0.022(3) 0.025(4) 0.023(4)
C10 0.082(4) 0.062(4) 0.135(6) -0.013(4) -0.024(4) 0.037(3)
C11 0.052(3) 0.034(3) 0.033(2) 0.0021(17) -0.0090(18) -0.004(2)
C12 0.079(3) 0.049(3) 0.039(2) 0.003(2) 0.000(2) -0.018(3)
C13 0.111(5) 0.042(3) 0.062(3) 0.010(2) -0.015(3) -0.017(3)
C14 0.093(4) 0.033(3) 0.099(4) -0.007(3) -0.026(4) 0.017(3)
C15 0.057(3) 0.049(3) 0.071(3) -0.006(2) -0.008(2) 0.004(3)
C16 0.138(6) 0.060(4) 0.065(4) 0.010(3) -0.050(4) -0.011(4)
C17 0.080(5) 0.137(7) 0.067(4) -0.010(4) -0.025(3) 0.004(5)
C18 0.112(5) 0.099(6) 0.058(4) -0.001(3) -0.025(4) -0.052(4)
C19 0.142(6) 0.095(5) 0.042(3) -0.024(3) 0.002(3) -0.019(5)
C20 0.113(5) 0.104(6) 0.044(3) 0.007(3) -0.005(3) -0.051(4)
C21 0.041(2) 0.038(3) 0.044(2) -0.0032(19) 0.0019(18) -0.005(2)
C22 0.052(3) 0.117(5) 0.057(3) -0.004(3) 0.003(2) -0.023(3)
C23 0.052(3) 0.064(4) 0.093(4) -0.016(3) 0.011(3) 0.016(3)
C24 0.040(2) 0.051(3) 0.0298(19) 0.0002(18) -0.0050(17) -0.016(2)
C25 0.065(3) 0.049(3) 0.041(2) -0.002(2) 0.001(2) -0.015(2)
C26 0.082(4) 0.065(4) 0.045(3) 0.007(2) 0.003(3) -0.026(3)
C27 0.060(3) 0.100(5) 0.043(3) 0.005(3) 0.004(2) -0.032(3)
C28 0.036(3) 0.113(5) 0.052(3) -0.020(3) 0.007(2) -0.010(3)
C29 0.035(2) 0.074(4) 0.047(2) 0.002(2) -0.0018(19) -0.005(2)
C30 0.038(2) 0.032(2) 0.043(2) -0.0019(17) 0.0040(17) -0.0053(18)
C31 0.060(3) 0.043(3) 0.044(2) -0.008(2) -0.002(2) -0.015(2)
C32 0.074(3) 0.059(3) 0.051(3) -0.018(2) -0.003(2) -0.021(3)
C33 0.085(4) 0.040(3) 0.068(3) -0.014(2) 0.014(3) -0.022(3)
C34 0.080(4) 0.037(3) 0.055(3) 0.002(2) 0.000(2) -0.009(2)
C35 0.056(3) 0.036(3) 0.042(2) -0.0046(19) 0.0009(19) -0.008(2)
C36 0.038(2) 0.044(3) 0.034(2) 0.0013(18) -0.0058(17) -0.0028(19)
C37 0.041(3) 0.042(3) 0.061(3) -0.004(2) -0.001(2) -0.008(2)
C38 0.040(3) 0.068(4) 0.068(3) -0.004(3) -0.002(2) -0.012(3)
C39 0.038(3) 0.069(4) 0.063(3) 0.012(3) -0.006(2) 0.005(3)
C40 0.064(3) 0.041(3) 0.060(3) 0.006(2) -0.001(2) 0.006(2)
C41 0.047(3) 0.042(3) 0.046(2) 0.0059(19) -0.0002(19) -0.006(2)

loop_
_atom_type_symbol
_atom_type_description
_atom_type_scat_dispersion_real
_atom_type_scat_dispersion_imag
_atom_type_scat_source
C C 0.0033 0.0016 'International Tables Vol C Tables 4.2.6.8 and 6.1.1.4'
H H 0.0000 0.0000 'International Tables Vol C Tables 4.2.6.8 and 6.1.1.4'
O O 0.0106 0.0060 'International Tables Vol C Tables 4.2.6.8 and 6.1.1.4'
P P 0.1023 0.0942 'International Tables Vol C Tables 4.2.6.8 and 6.1.1.4'
S S 0.1246 0.1234 'International Tables Vol C Tables 4.2.6.8 and 6.1.1.4'
Fe Fe 0.3463 0.8444 'International Tables Vol C Tables 4.2.6.8 and 6.1.1.4'
Ru Ru -1.2594 0.8363 'International Tables Vol C Tables 4.2.6.8 and 6.1.1.4'

loop_
_geom_angle_atom_site_label_1
_geom_angle_atom_site_label_2
_geom_angle_atom_site_label_3
_geom_angle
C21 Ru1 P3 87.98(12)
C21 Ru1 S4 90.26(13)
P3 Ru1 S4 94.12(3)
C21 Ru1 S1 98.67(13)
P3 Ru1 S1 94.06(4)
S4 Ru1 S1 168.09(4)
C21 Ru1 S3 87.59(12)
P3 Ru1 S3 172.49(4)
S4 Ru1 S3 79.84(3)
S1 Ru1 S3 92.60(4)
C21 Ru1 S2 173.08(12)
P3 Ru1 S2 98.46(4)
S4 Ru1 S2 91.80(4)
S1 Ru1 S2 78.43(3)
S3 Ru1 S2 86.27(3)
C10 Fe1 C9 40.7(2)
C10 Fe1 C7 68.2(3)
C9 Fe1 C7 67.1(3)
C10 Fe1 C5 107.9(3)
C9 Fe1 C5 119.7(2)
C7 Fe1 C5 165.6(3)
C10 Fe1 C8 68.1(3)
C9 Fe1 C8 40.0(2)
C7 Fe1 C8 39.4(2)
C5 Fe1 C8 153.5(3)
C10 Fe1 C4 124.1(3)
C9 Fe1 C4 105.9(2)
C7 Fe1 C4 153.7(3)
C5 Fe1 C4 40.09(17)
C8 Fe1 C4 118.9(2)
C10 Fe1 C6 41.0(3)
C9 Fe1 C6 68.1(2)
C7 Fe1 C6 40.5(3)
C5 Fe1 C6 127.6(3)
C8 Fe1 C6 67.6(3)
C4 Fe1 C6 162.9(4)
C10 Fe1 C1 121.8(2)
C9 Fe1 C1 156.3(2)
C7 Fe1 C1 127.7(2)
C5 Fe1 C1 41.53(16)
C8 Fe1 C1 163.0(3)
C4 Fe1 C1 68.88(17)
C6 Fe1 C1 109.8(2)
C10 Fe1 C3 160.0(3)
C9 Fe1 C3 122.9(2)
C7 Fe1 C3 120.6(3)
C5 Fe1 C3 67.9(2)
C8 Fe1 C3 106.5(2)
C4 Fe1 C3 40.22(19)
C6 Fe1 C3 156.6(4)
C1 Fe1 C3 68.90(17)
C10 Fe1 C2 157.6(3)
C9 Fe1 C2 160.5(2)
C7 Fe1 C2 108.9(2)
C5 Fe1 C2 69.08(19)
C8 Fe1 C2 124.8(2)
C4 Fe1 C2 68.8(2)
C6 Fe1 C2 122.2(3)
C1 Fe1 C2 41.12(16)
C3 Fe1 C2 41.17(16)
C18 Fe2 C11 157.3(3)
C18 Fe2 C16 67.0(2)
C11 Fe2 C16 108.9(2)
C18 Fe2 C20 66.9(2)
C11 Fe2 C20 125.4(2)
C16 Fe2 C20 40.0(2)
C18 Fe2 C12 121.0(2)
C11 Fe2 C12 41.29(16)
C16 Fe2 C12 124.6(3)
C20 Fe2 C12 161.6(3)
C18 Fe2 C15 160.1(3)
C11 Fe2 C15 40.95(17)
C16 Fe2 C15 123.7(3)
C20 Fe2 C15 109.5(2)
C12 Fe2 C15 68.9(2)
C18 Fe2 C19 39.4(2)
C11 Fe2 C19 162.1(3)
C16 Fe2 C19 67.9(3)
C20 Fe2 C19 40.8(2)
C12 Fe2 C19 155.3(3)
C15 Fe2 C19 124.9(3)
C18 Fe2 C13 106.9(2)
C11 Fe2 C13 68.87(18)
C16 Fe2 C13 159.9(3)
C20 Fe2 C13 157.3(3)
C12 Fe2 C13 40.54(19)
C15 Fe2 C13 68.6(2)
C19 Fe2 C13 120.5(2)
C18 Fe2 C17 40.3(2)
C11 Fe2 C17 122.2(2)
C16 Fe2 C17 39.7(2)
C20 Fe2 C17 67.0(3)
C12 Fe2 C17 107.4(2)
C15 Fe2 C17 158.3(3)
C19 Fe2 C17 67.4(3)
C13 Fe2 C17 123.3(3)
C18 Fe2 C14 123.1(3)
C11 Fe2 C14 68.65(19)
C16 Fe2 C14 159.8(3)
C20 Fe2 C14 123.9(3)
C12 Fe2 C14 67.7(2)
C15 Fe2 C14 41.21(19)
C19 Fe2 C14 107.9(3)
C13 Fe2 C14 39.6(2)
C17 Fe2 C14 158.9(3)
O1 P1 C1 96.96(17)
O1 P1 S2 114.40(12)
C1 P1 S2 116.24(15)
O1 P1 S1 112.69(13)
C1 P1 S1 112.57(14)
S2 P1 S1 104.34(6)
O2 P2 C11 98.80(18)
O2 P2 S3 113.31(12)
C11 P2 S3 115.88(14)
O2 P2 S4 112.34(11)
C11 P2 S4 112.11(13)
S3 P2 S4 104.70(6)
C24 P3 C30 101.18(18)
C24 P3 C36 105.22(18)
C30 P3 C36 101.76(18)
C24 P3 Ru1 110.40(12)
C30 P3 Ru1 117.54(13)
C36 P3 Ru1 118.68(13)
P1 S1 Ru1 88.87(5)
P1 S2 Ru1 86.76(5)
P2 S3 Ru1 86.95(4)
P2 S4 Ru1 88.24(4)
C22 O1 P1 122.2(3)
C23 O2 P2 118.7(3)
C2 C1 C5 106.8(4)
C2 C1 P1 127.7(3)
C5 C1 P1 125.4(3)
C2 C1 Fe1 69.6(2)
C5 C1 Fe1 68.9(2)
P1 C1 Fe1 126.7(2)
C1 C2 C3 107.1(4)
C1 C2 Fe1 69.2(2)
C3 C2 Fe1 69.3(3)
C1 C2 H2 126.5
C3 C2 H2 126.5
Fe1 C2 H2 126.5
C4 C3 C2 108.6(4)
C4 C3 Fe1 69.7(3)
C2 C3 Fe1 69.5(2)
C4 C3 H3 125.7
C2 C3 H3 125.7
Fe1 C3 H3 126.7
C5 C4 C3 108.8(4)
C5 C4 Fe1 69.7(3)
C3 C4 Fe1 70.1(3)
C5 C4 H4 125.6
C3 C4 H4 125.6
Fe1 C4 H4 126.2
C4 C5 C1 108.7(4)
C4 C5 Fe1 70.2(3)
C1 C5 Fe1 69.6(2)
C4 C5 H5 125.6
C1 C5 H5 125.6
Fe1 C5 H5 126.1
C7 C6 C10 106.6(6)
C7 C6 Fe1 69.3(3)
C10 C6 Fe1 68.5(3)
C7 C6 H6 126.7
C10 C6 H6 126.7
Fe1 C6 H6 127.0
C8 C7 C6 109.4(7)
C8 C7 Fe1 70.7(3)
C6 C7 Fe1 70.2(4)
C8 C7 H7 125.3
C6 C7 H7 125.3
Fe1 C7 H7 125.4
C7 C8 C9 108.3(6)
C7 C8 Fe1 69.9(3)
C9 C8 Fe1 69.5(3)
C7 C8 H8 125.8
C9 C8 H8 125.8
Fe1 C8 H8 126.3
C8 C9 C10 108.4(6)
C8 C9 Fe1 70.5(3)
C10 C9 Fe1 69.1(3)
C8 C9 H9 125.8
C10 C9 H9 125.8
Fe1 C9 H9 126.2
C9 C10 C6 107.3(6)
C9 C10 Fe1 70.1(3)
C6 C10 Fe1 70.5(3)
C9 C10 H10 126.3
C6 C10 H10 126.3
Fe1 C10 H10 124.6
C15 C11 C12 107.7(4)
C15 C11 P2 125.8(3)
C12 C11 P2 126.4(4)
C15 C11 Fe2 70.0(2)
C12 C11 Fe2 69.8(2)
P2 C11 Fe2 127.8(2)
C13 C12 C11 107.8(5)
C13 C12 Fe2 69.8(3)
C11 C12 Fe2 68.9(2)
C13 C12 H12 126.1
C11 C12 H12 126.1
Fe2 C12 H12 126.7
C14 C13 C12 108.9(5)
C14 C13 Fe2 70.7(3)
C12 C13 Fe2 69.7(3)
C14 C13 H13 125.6
C12 C13 H13 125.6
Fe2 C13 H13 125.7
C13 C14 C15 108.6(5)
C13 C14 Fe2 69.7(3)
C15 C14 Fe2 68.8(3)
C13 C14 H14 125.7
C15 C14 H14 125.7
Fe2 C14 H14 127.4
C11 C15 C14 107.0(5)
C11 C15 Fe2 69.1(2)
C14 C15 Fe2 70.0(3)
C11 C15 H15 126.5
C14 C15 H15 126.5
Fe2 C15 H15 126.0
C17 C16 C20 108.4(6)
C17 C16 Fe2 70.5(4)
C20 C16 Fe2 70.1(3)
C17 C16 H16 125.8
C20 C16 H16 125.8
Fe2 C16 H16 125.2
C16 C17 C18 107.1(7)
C16 C17 Fe2 69.8(4)
C18 C17 Fe2 69.1(4)
C16 C17 H17 126.4
C18 C17 H17 126.4
Fe2 C17 H17 126.3
C19 C18 C17 109.9(6)
C19 C18 Fe2 71.0(3)
C17 C18 Fe2 70.6(3)
C19 C18 H18 125.1
C17 C18 H18 125.1
Fe2 C18 H18 124.9
C18 C19 C20 106.6(6)
C18 C19 Fe2 69.6(3)
C20 C19 Fe2 69.4(3)
C18 C19 H19 126.7
C20 C19 H19 126.7
Fe2 C19 H19 125.8
C16 C20 C19 107.9(6)
C16 C20 Fe2 69.9(3)
C19 C20 Fe2 69.8(3)
C16 C20 H20 126.0
C19 C20 H20 126.0
Fe2 C20 H20 125.8
O3 C21 Ru1 176.2(4)
O1 C22 H22A 109.5
O1 C22 H22B 109.5
H22A C22 H22B 109.5
O1 C22 H22C 109.5
H22A C22 H22C 109.5
H22B C22 H22C 109.5
O2 C23 H23A 109.5
O2 C23 H23B 109.5
H23A C23 H23B 109.5
O2 C23 H23C 109.5
H23A C23 H23C 109.5
H23B C23 H23C 109.5
C25 C24 C29 117.4(4)
C25 C24 P3 122.6(3)
C29 C24 P3 119.3(3)
C26 C25 C24 121.2(5)
C26 C25 H25 119.4
C24 C25 H25 119.4
C27 C26 C25 121.0(5)
C27 C26 H26 119.5
C25 C26 H26 119.5
C26 C27 C28 119.4(5)
C26 C27 H27 120.3
C28 C27 H27 120.3
C27 C28 C29 120.8(5)
C27 C28 H28 119.6
C29 C28 H28 119.6
C28 C29 C24 120.3(5)
C28 C29 H29 119.9
C24 C29 H29 119.9
C35 C30 C31 118.5(4)
C35 C30 P3 122.0(3)
C31 C30 P3 119.5(3)
C32 C31 C30 119.9(4)
C32 C31 H31 120.0
C30 C31 H31 120.0
C33 C32 C31 120.5(4)
C33 C32 H32 119.7
C31 C32 H32 119.7
C34 C33 C32 119.8(4)
C34 C33 H33 120.1
C32 C33 H33 120.1
C33 C34 C35 120.8(4)
C33 C34 H34 119.6
C35 C34 H34 119.6
C34 C35 C30 120.5(4)
C34 C35 H35 119.8
C30 C35 H35 119.8
C41 C36 C37 118.0(4)
C41 C36 P3 120.4(3)
C37 C36 P3 121.6(3)
C38 C37 C36 121.2(4)
C38 C37 H37 119.4
C36 C37 H37 119.4
C39 C38 C37 120.2(4)
C39 C38 H38 119.9
C37 C38 H38 119.9
C40 C39 C38 119.8(4)
C40 C39 H39 120.1
C38 C39 H39 120.1
C39 C40 C41 120.7(4)
C39 C40 H40 119.6
C41 C40 H40 119.6
C36 C41 C40 120.1(4)
C36 C41 H41 119.9
C40 C41 H41 119.9

loop_
_geom_bond_atom_site_label_1
_geom_bond_atom_site_label_2
_geom_bond_distance
Ru1 C21 1.831(5)
Ru1 P3 2.3203(10)
Ru1 S4 2.4356(10)
Ru1 S1 2.4521(11)
Ru1 S3 2.5081(10)
Ru1 S2 2.5458(11)
Fe1 C10 2.002(5)
Fe1 C9 2.014(5)
Fe1 C7 2.017(6)
Fe1 C5 2.021(4)
Fe1 C8 2.027(5)
Fe1 C4 2.028(5)
Fe1 C6 2.028(5)
Fe1 C1 2.030(4)
Fe1 C3 2.033(5)
Fe1 C2 2.035(4)
Fe2 C18 2.017(5)
Fe2 C11 2.019(4)
Fe2 C16 2.027(5)
Fe2 C20 2.030(5)
Fe2 C12 2.031(4)
Fe2 C15 2.031(5)
Fe2 C19 2.034(5)
Fe2 C13 2.033(5)
Fe2 C17 2.037(6)
Fe2 C14 2.046(5)
P1 O1 1.590(3)
P1 C1 1.775(4)
P1 S2 1.9895(14)
P1 S1 2.0121(15)
P2 O2 1.591(3)
P2 C11 1.774(4)
P2 S3 1.9878(14)
P2 S4 2.0198(13)
P3 C24 1.835(4)
P3 C30 1.837(4)
P3 C36 1.838(4)
O1 C22 1.419(5)
O2 C23 1.442(5)
O3 C21 1.146(5)
C1 C2 1.427(6)
C1 C5 1.436(6)
C2 C3 1.430(6)
C2 H2 0.9300
C3 C4 1.396(7)
C3 H3 0.9300
C4 C5 1.388(6)
C4 H4 0.9300
C5 H5 0.9300
C6 C7 1.399(9)
C6 C10 1.411(9)
C6 H6 0.9300
C7 C8 1.364(8)
C7 H7 0.9300
C8 C9 1.383(8)
C8 H8 0.9300
C9 C10 1.397(8)
C9 H9 0.9300
C10 H10 0.9300
C11 C15 1.417(6)
C11 C12 1.428(6)
C12 C13 1.408(7)
C12 H12 0.9300
C13 C14 1.383(7)
C13 H13 0.9300
C14 C15 1.435(7)
C14 H14 0.9300
C15 H15 0.9300
C16 C17 1.380(8)
C16 C20 1.388(8)
C16 H16 0.9300
C17 C18 1.397(9)
C17 H17 0.9300
C18 C19 1.365(8)
C18 H18 0.9300
C19 C20 1.416(8)
C19 H19 0.9300
C20 H20 0.9300
C22 H22A 0.9600
C22 H22B 0.9600
C22 H22C 0.9600
C23 H23A 0.9600
C23 H23B 0.9600
C23 H23C 0.9600
C24 C25 1.387(6)
C24 C29 1.396(6)
C25 C26 1.375(6)
C25 H25 0.9300
C26 C27 1.355(7)
C26 H26 0.9300
C27 C28 1.366(7)
C27 H27 0.9300
C28 C29 1.389(6)
C28 H28 0.9300
C29 H29 0.9300
C30 C35 1.393(5)
C30 C31 1.402(5)
C31 C32 1.391(6)
C31 H31 0.9300
C32 C33 1.376(6)
C32 H32 0.9300
C33 C34 1.370(6)
C33 H33 0.9300
C34 C35 1.381(5)
C34 H34 0.9300
C35 H35 0.9300
C36 C41 1.380(5)
C36 C37 1.389(5)
C37 C38 1.379(6)
C37 H37 0.9300
C38 C39 1.363(6)
C38 H38 0.9300
C39 C40 1.360(6)
C39 H39 0.9300
C40 C41 1.397(6)
C40 H40 0.9300
C41 H41 0.9300
